data_7112513
loop_
_publ_author_name
'Scott, James S.'
'Birch, Alan M.'
'Brocklehurst, Katy J.'
'Brown, Hayley S.'
'Goldberg, Kristin'
'Groombridge, Sam D.'
'Hudson, Julian A.'
'Leach, Andrew G.'
'MacFaul, Philip A.'
'McKerrecher, Darren'
'Poultney, Ruth'
'Schofield, Paul'
'Svensson, Per H.'

_publ_section_title
;
 Optimisation of aqueous solubility in a series of G protein coupled
 receptor 119 (GPR119) agonists
;
_journal_issue 1
_journal_name_full MedChemComm
_journal_page_first 95
_journal_paper_doi 10.1039/c2md20130e
_journal_volume 4
_journal_year 2013
_chemical_formula_moiety 'C20 H22 N6 O4'
_chemical_formula_sum 'C20 H22 N6 O4'
_chemical_formula_weight 410.44
_chemical_name_systematic
;
tetrahydrofuran-3-yl 4-(5-((3-cyanopyridin-4-yl)
methoxy)pyrimidin-2-yl)piperazine-1-carboxylate
;
_space_group_crystal_system triclinic
_space_group_IT_number 2
_space_group_name_Hall '-P 1'
_space_group_name_H-M_alt 'P -1'
_atom_sites_solution_hydrogens geom
_atom_sites_solution_primary direct
_atom_sites_solution_secondary difmap
_audit_creation_method SHELXL-97
_cell_angle_alpha 85.165(6)
_cell_angle_beta 83.895(6)
_cell_angle_gamma 76.853(5)
_cell_formula_units_Z 2
_cell_length_a 5.2885(7)
_cell_length_b 11.2227(15)
_cell_length_c 16.881(2)
_cell_measurement_reflns_used 5121
_cell_measurement_temperature 200(2)
_cell_measurement_theta_max 25.1
_cell_measurement_theta_min 2.43
_cell_volume 968.2(2)
_computing_cell_refinement 'Bruker SAINT'
_computing_data_collection 'Bruker APEX2'
_computing_data_reduction 'Bruker SAINT'
_computing_molecular_graphics 'Bruker SHELXTL'
_computing_publication_material 'Bruker SHELXTL'
_computing_structure_refinement 'SHELXL-97 (Sheldrick, 2008)'
_computing_structure_solution 'SHELXS-97 (Sheldrick, 2008)'
_diffrn_ambient_temperature 200(2)
_diffrn_measured_fraction_theta_full 0.981
_diffrn_measured_fraction_theta_max 0.981
_diffrn_measurement_device_type 'Bruker APEX-II CCD'
_diffrn_measurement_method '\f and \w scans'
_diffrn_radiation_monochromator graphite
_diffrn_radiation_source 'fine-focus sealed tube'
_diffrn_radiation_type MoK\a
_diffrn_radiation_wavelength 0.71073
_diffrn_reflns_av_R_equivalents 0.0337
_diffrn_reflns_av_sigmaI/netI 0.0313
_diffrn_reflns_limit_h_max 6
_diffrn_reflns_limit_h_min -6
_diffrn_reflns_limit_k_max 13
_diffrn_reflns_limit_k_min -13
_diffrn_reflns_limit_l_max 20
_diffrn_reflns_limit_l_min -20
_diffrn_reflns_number 15781
_diffrn_reflns_theta_full 25.1
_diffrn_reflns_theta_max 25.1
_diffrn_reflns_theta_min 1.87
_exptl_absorpt_coefficient_mu 0.101
_exptl_absorpt_correction_T_max 0.999
_exptl_absorpt_correction_T_min 0.975
_exptl_absorpt_correction_type empirical
_exptl_absorpt_process_details 'Bruker Kappa APEXII'
_exptl_crystal_colour colourless
_exptl_crystal_density_diffrn 1.408
_exptl_crystal_density_meas ?
_exptl_crystal_density_method 'not measured'
_exptl_crystal_description rod
_exptl_crystal_F_000 432
_exptl_crystal_size_max 0.23
_exptl_crystal_size_mid 0.06
_exptl_crystal_size_min 0.05
_refine_diff_density_max 0.345
_refine_diff_density_min -0.234
_refine_diff_density_rms 0.049
_refine_ls_extinction_method none
_refine_ls_goodness_of_fit_ref 1.066
_refine_ls_hydrogen_treatment constr
_refine_ls_matrix_type full
_refine_ls_number_parameters 271
_refine_ls_number_reflns 2493
_refine_ls_number_restraints 0
_refine_ls_restrained_S_all 1.066
_refine_ls_R_factor_all 0.0742
_refine_ls_R_factor_gt 0.0549
_refine_ls_shift/su_max 0.000
_refine_ls_shift/su_mean 0.000
_refine_ls_structure_factor_coef Fsqd
_refine_ls_weighting_details 'calc w=1/[\s^2^(Fo^2^)+(0.0668P)^2^+0.9645P] where P=(Fo^2^+2Fc^2^)/3'
_refine_ls_weighting_scheme calc
_refine_ls_wR_factor_gt 0.1402
_refine_ls_wR_factor_ref 0.1478
_reflns_number_gt 1917
_reflns_number_total 3457
_reflns_threshold_expression >2sigma(I)
_cod_data_source_file c2md20130e.txt
_cod_data_source_block 13
_cod_depositor_comments
;
 Updating space group information.

 Antanas Vaitkus,
 2018-06-07

The following automatic conversions were performed:

'_symmetry_cell_setting' value 'Triclinic' changed to 'triclinic'
according to
/usr/data/users/saulius/automatic-downloads/retrospective/RSC/lib/dictionaries/cif_core.dic
dictionary named 'cif_core.dic' version 2.4.2 from 2011-04-26.

Automatic conversion script
Id: cif_fix_values 2281 2013-09-26 08:29:07Z andrius 

The following automatic conversions were performed:

'_exptl_crystal_density_meas' value 'N/A' was changed to '?' - the
value is perceived as not measured.

Automatic conversion script
Id: cif_fix_values 3008 2015-01-20 13:52:24Z robertas 
;
_cod_original_cell_volume 968.3(2)
_cod_original_sg_symbol_H-M P-1
_cod_database_code 7112513

loop_
_space_group_symop_id
_space_group_symop_operation_xyz
1 x,y,z
2 -x,-y,-z

loop_
_atom_site_label
_atom_site_type_symbol
_atom_site_fract_x
_atom_site_fract_y
_atom_site_fract_z
_atom_site_U_iso_or_equiv
_atom_site_adp_type
_atom_site_occupancy
_atom_site_symmetry_multiplicity
_atom_site_calc_flag
_atom_site_refinement_flags
O10 O 1.2132(4) 0.30299(18) 1.18404(13) 0.0390(6) Uani 1 1 d .
O25 O 0.1977(5) 0.26066(19) 0.70948(13) 0.0411(6) Uani 1 1 d .
N17 N 0.6285(5) 0.2418(2) 0.95230(15) 0.0323(7) Uani 1 1 d .
C14 C 0.7722(6) 0.2570(3) 1.01265(18) 0.0275(8) Uani 1 1 d .
N20 N 0.3549(5) 0.1980(2) 0.82721(14) 0.0302(7) Uani 1 1 d .
N13 N 0.8144(5) 0.1660(2) 1.06937(15) 0.0328(7) Uani 1 1 d .
O24 O 0.2141(5) 0.0649(2) 0.75735(13) 0.0412(6) Uani 1 1 d .
N15 N 0.8569(5) 0.3614(2) 1.01026(15) 0.0312(7) Uani 1 1 d .
C11 C 1.0621(6) 0.2806(3) 1.12823(18) 0.0295(8) Uani 1 1 d .
C9 C 1.2946(7) 0.2059(3) 1.24203(19) 0.0335(8) Uani 1 1 d .
H9A H 1.3953 0.1322 1.2154 0.040 Uiso 1 1 calc R
H9B H 1.1409 0.1845 1.2738 0.040 Uiso 1 1 calc R
C1 C 1.4619(6) 0.2488(3) 1.29545(18) 0.0304(8) Uani 1 1 d .
C12 C 0.9597(6) 0.1790(3) 1.12703(19) 0.0325(8) Uani 1 1 d .
H12 H 0.9927 0.1161 1.1683 0.039 Uiso 1 1 calc R
C16 C 1.0021(6) 0.3707(3) 1.06803(18) 0.0335(8) Uani 1 1 d .
H16 H 1.0677 0.4428 1.0679 0.040 Uiso 1 1 calc R
C23 C 0.2513(6) 0.1663(3) 0.76439(19) 0.0312(8) Uani 1 1 d .
C22 C 0.6000(7) 0.3288(3) 0.88282(19) 0.0361(8) Uani 1 1 d .
H22A H 0.7572 0.3091 0.8447 0.043 Uiso 1 1 calc R
H22B H 0.5844 0.4127 0.8998 0.043 Uiso 1 1 calc R
C19 C 0.3900(7) 0.1126(3) 0.89670(19) 0.0365(9) Uani 1 1 d .
H19A H 0.4008 0.0284 0.8809 0.044 Uiso 1 1 calc R
H19B H 0.2382 0.1336 0.9366 0.044 Uiso 1 1 calc R
C21 C 0.3619(7) 0.3241(3) 0.8420(2) 0.0361(8) Uani 1 1 d .
H21A H 0.2031 0.3605 0.8759 0.043 Uiso 1 1 calc R
H21B H 0.3622 0.3736 0.7907 0.043 Uiso 1 1 calc R
N4 N 1.7902(6) 0.3176(3) 1.39548(17) 0.0460(8) Uani 1 1 d .
C18 C 0.6323(7) 0.1171(3) 0.9326(2) 0.0383(9) Uani 1 1 d .
H18A H 0.6486 0.0620 0.9817 0.046 Uiso 1 1 calc R
H18B H 0.7856 0.0880 0.8946 0.046 Uiso 1 1 calc R
C3 C 1.6844(7) 0.2214(3) 1.4152(2) 0.0447(9) Uani 1 1 d .
H3 H 1.7241 0.1752 1.4639 0.054 Uiso 1 1 calc R
C5 C 1.7286(7) 0.3800(3) 1.3268(2) 0.0418(9) Uani 1 1 d .
H5 H 1.7990 0.4502 1.3121 0.050 Uiso 1 1 calc R
C30 C -0.1904(8) 0.2492(3) 0.6548(2) 0.0533(10) Uani 1 1 d .
H30A H -0.2637 0.2123 0.6137 0.064 Uiso 1 1 calc R
H30B H -0.2310 0.2094 0.7077 0.064 Uiso 1 1 calc R
C2 C 1.5180(6) 0.1848(3) 1.36814(19) 0.0341(8) Uani 1 1 d .
C6 C 1.5700(6) 0.3494(3) 1.2758(2) 0.0368(9) Uani 1 1 d .
H6 H 1.5354 0.3973 1.2274 0.044 Uiso 1 1 calc R
N8 N 1.3045(7) 0.0046(3) 1.4197(2) 0.0645(10) Uani 1 1 d .
C26 C 0.0910(7) 0.2361(3) 0.6372(2) 0.0426(9) Uani 1 1 d .
H26 H 0.1784 0.1541 0.6171 0.051 Uiso 1 1 calc R
C27 C 0.1172(7) 0.3438(4) 0.5737(2) 0.0495(10) Uani 1 1 d .
H27A H 0.2629 0.3814 0.5828 0.059 Uiso 1 1 calc R
H27B H 0.1422 0.3161 0.5187 0.059 Uiso 1 1 calc R
C28 C -0.1430(8) 0.4308(3) 0.5893(2) 0.0530(10) Uani 1 1 d .
H28A H -0.1172 0.5107 0.6037 0.064 Uiso 1 1 calc R
H28B H -0.2380 0.4448 0.5407 0.064 Uiso 1 1 calc R
C7 C 1.4019(7) 0.0830(3) 1.3962(2) 0.0417(9) Uani 1 1 d .
O29 O -0.2915(5) 0.3778(2) 0.65393(17) 0.0629(8) Uani 1 1 d .

loop_
_atom_site_aniso_label
_atom_site_aniso_U_11
_atom_site_aniso_U_22
_atom_site_aniso_U_33
_atom_site_aniso_U_23
_atom_site_aniso_U_13
_atom_site_aniso_U_12
O10 0.0572(16) 0.0289(13) 0.0370(13) 0.0048(10) -0.0223(12) -0.0159(11)
O25 0.0544(16) 0.0354(13) 0.0391(14) 0.0058(11) -0.0242(12) -0.0153(11)
N17 0.0459(18) 0.0229(14) 0.0326(15) 0.0043(12) -0.0151(13) -0.0140(13)
C14 0.0315(19) 0.0224(17) 0.0283(18) -0.0001(15) -0.0015(15) -0.0061(15)
N20 0.0390(17) 0.0261(15) 0.0284(15) 0.0029(12) -0.0090(13) -0.0118(12)
N13 0.0444(17) 0.0249(15) 0.0322(16) 0.0041(13) -0.0122(14) -0.0123(13)
O24 0.0582(16) 0.0304(14) 0.0395(14) -0.0002(11) -0.0144(12) -0.0150(12)
N15 0.0425(17) 0.0229(15) 0.0307(15) 0.0027(12) -0.0086(13) -0.0115(13)
C11 0.038(2) 0.0269(18) 0.0258(18) -0.0034(15) -0.0064(15) -0.0104(15)
C9 0.043(2) 0.0247(18) 0.0335(19) 0.0001(15) -0.0123(16) -0.0061(15)
C1 0.0334(19) 0.0274(18) 0.0269(18) -0.0071(15) -0.0018(15) 0.0024(15)
C12 0.045(2) 0.0248(18) 0.0280(18) 0.0018(14) -0.0071(16) -0.0073(16)
C16 0.047(2) 0.0245(18) 0.0311(19) -0.0014(15) -0.0085(17) -0.0114(16)
C23 0.0289(19) 0.033(2) 0.0316(19) 0.0010(16) -0.0042(15) -0.0064(16)
C22 0.043(2) 0.0298(19) 0.038(2) 0.0075(16) -0.0136(17) -0.0136(16)
C19 0.050(2) 0.0299(19) 0.0335(19) 0.0068(15) -0.0122(17) -0.0167(17)
C21 0.050(2) 0.0233(18) 0.037(2) 0.0023(14) -0.0138(17) -0.0087(16)
N4 0.0471(19) 0.0513(19) 0.0429(19) -0.0065(16) -0.0155(15) -0.0110(16)
C18 0.051(2) 0.0242(18) 0.044(2) 0.0030(15) -0.0171(18) -0.0120(16)
C3 0.049(2) 0.050(2) 0.035(2) -0.0007(17) -0.0114(18) -0.0067(19)
C5 0.044(2) 0.038(2) 0.046(2) -0.0093(18) -0.0084(18) -0.0084(17)
C30 0.061(3) 0.045(2) 0.055(2) -0.0015(19) -0.003(2) -0.015(2)
C2 0.037(2) 0.0332(19) 0.0304(19) -0.0035(15) -0.0030(16) -0.0041(16)
C6 0.044(2) 0.0291(19) 0.036(2) -0.0035(15) -0.0069(17) -0.0040(17)
N8 0.079(3) 0.061(2) 0.058(2) 0.0131(19) -0.0140(19) -0.027(2)
C26 0.046(2) 0.036(2) 0.049(2) 0.0017(17) -0.0233(18) -0.0088(17)
C27 0.048(2) 0.073(3) 0.031(2) 0.0001(19) -0.0103(18) -0.018(2)
C28 0.064(3) 0.046(2) 0.050(2) 0.0047(19) -0.016(2) -0.013(2)
C7 0.050(2) 0.044(2) 0.030(2) 0.0045(17) -0.0111(18) -0.005(2)
O29 0.0600(18) 0.0510(17) 0.0735(19) 0.0066(14) -0.0008(15) -0.0098(14)

loop_
_atom_type_symbol
_atom_type_description
_atom_type_scat_dispersion_real
_atom_type_scat_dispersion_imag
_atom_type_scat_source
C C 0.0033 0.0016 'International Tables Vol C Tables 4.2.6.8 and 6.1.1.4'
H H 0.0000 0.0000 'International Tables Vol C Tables 4.2.6.8 and 6.1.1.4'
N N 0.0061 0.0033 'International Tables Vol C Tables 4.2.6.8 and 6.1.1.4'
O O 0.0106 0.0060 'International Tables Vol C Tables 4.2.6.8 and 6.1.1.4'

loop_
_geom_angle_atom_site_label_1
_geom_angle_atom_site_label_2
_geom_angle_atom_site_label_3
_geom_angle
C11 O10 C9 116.8(2)
C23 O25 C26 116.6(2)
C14 N17 C22 120.7(2)
C14 N17 C18 118.2(2)
C22 N17 C18 112.4(2)
N13 C14 N15 125.3(3)
N13 C14 N17 116.9(2)
N15 C14 N17 117.8(3)
C23 N20 C19 118.6(2)
C23 N20 C21 124.4(3)
C19 N20 C21 114.3(2)
C14 N13 C12 117.0(3)
C16 N15 C14 116.0(3)
C12 C11 O10 126.7(3)
C12 C11 C16 116.6(3)
O10 C11 C16 116.7(3)
O10 C9 C1 107.8(2)
O10 C9 H9A 110.1
C1 C9 H9A 110.1
O10 C9 H9B 110.1
C1 C9 H9B 110.1
H9A C9 H9B 108.5
C6 C1 C2 116.8(3)
C6 C1 C9 123.2(3)
C2 C1 C9 120.0(3)
N13 C12 C11 121.9(3)
N13 C12 H12 119.0
C11 C12 H12 119.0
N15 C16 C11 123.1(3)
N15 C16 H16 118.5
C11 C16 H16 118.5
O24 C23 O25 123.8(3)
O24 C23 N20 124.5(3)
O25 C23 N20 111.7(3)
N17 C22 C21 110.9(3)
N17 C22 H22A 109.5
C21 C22 H22A 109.5
N17 C22 H22B 109.5
C21 C22 H22B 109.5
H22A C22 H22B 108.1
N20 C19 C18 110.4(3)
N20 C19 H19A 109.6
C18 C19 H19A 109.6
N20 C19 H19B 109.6
C18 C19 H19B 109.6
H19A C19 H19B 108.1
N20 C21 C22 111.7(3)
N20 C21 H21A 109.3
C22 C21 H21A 109.3
N20 C21 H21B 109.3
C22 C21 H21B 109.3
H21A C21 H21B 108.0
C3 N4 C5 116.3(3)
N17 C18 C19 110.8(3)
N17 C18 H18A 109.5
C19 C18 H18A 109.5
N17 C18 H18B 109.5
C19 C18 H18B 109.5
H18A C18 H18B 108.1
N4 C3 C2 123.3(3)
N4 C3 H3 118.4
C2 C3 H3 118.4
N4 C5 C6 124.4(3)
N4 C5 H5 117.8
C6 C5 H5 117.8
O29 C30 C26 104.5(3)
O29 C30 H30A 110.9
C26 C30 H30A 110.9
O29 C30 H30B 110.9
C26 C30 H30B 110.9
H30A C30 H30B 108.9
C1 C2 C3 119.6(3)
C1 C2 C7 120.9(3)
C3 C2 C7 119.5(3)
C5 C6 C1 119.5(3)
C5 C6 H6 120.2
C1 C6 H6 120.2
C30 C26 O25 108.0(3)
C30 C26 C27 104.2(3)
O25 C26 C27 107.2(3)
C30 C26 H26 112.3
O25 C26 H26 112.3
C27 C26 H26 112.3
C28 C27 C26 101.2(3)
C28 C27 H27A 111.5
C26 C27 H27A 111.5
C28 C27 H27B 111.5
C26 C27 H27B 111.5
H27A C27 H27B 109.3
O29 C28 C27 108.6(3)
O29 C28 H28A 110.0
C27 C28 H28A 110.0
O29 C28 H28B 110.0
C27 C28 H28B 110.0
H28A C28 H28B 108.4
N8 C7 C2 178.0(4)
C30 O29 C28 106.1(3)

loop_
_geom_bond_atom_site_label_1
_geom_bond_atom_site_label_2
_geom_bond_distance
O10 C11 1.372(3)
O10 C9 1.424(4)
O25 C23 1.347(4)
O25 C26 1.469(4)
N17 C14 1.377(4)
N17 C22 1.459(4)
N17 C18 1.461(4)
C14 N13 1.336(4)
C14 N15 1.343(4)
N20 C23 1.351(4)
N20 C19 1.451(4)
N20 C21 1.467(4)
N13 C12 1.339(4)
O24 C23 1.216(4)
N15 C16 1.328(4)
C11 C12 1.371(4)
C11 C16 1.381(4)
C9 C1 1.505(4)
C9 H9A 0.9900
C9 H9B 0.9900
C1 C6 1.379(4)
C1 C2 1.394(4)
C12 H12 0.9500
C16 H16 0.9500
C22 C21 1.511(4)
C22 H22A 0.9900
C22 H22B 0.9900
C19 C18 1.488(4)
C19 H19A 0.9900
C19 H19B 0.9900
C21 H21A 0.9900
C21 H21B 0.9900
N4 C3 1.328(5)
N4 C5 1.334(4)
C18 H18A 0.9900
C18 H18B 0.9900
C3 C2 1.394(5)
C3 H3 0.9500
C5 C6 1.377(4)
C5 H5 0.9500
C30 O29 1.420(4)
C30 C26 1.462(5)
C30 H30A 0.9900
C30 H30B 0.9900
C2 C7 1.440(5)
C6 H6 0.9500
N8 C7 1.141(4)
C26 C27 1.566(5)
C26 H26 1.0000
C27 C28 1.508(5)
C27 H27A 0.9900
C27 H27B 0.9900
C28 O29 1.443(5)
C28 H28A 0.9900
C28 H28B 0.9900
